data_7244857
loop_
_publ_author_name
'Ferdov, Stanislav'
'Shivachev, Boris'
'Titorenkova, Rositsa'
'Petrova, Nadia'
'Tarassov, Mihail'
'Nikolova, Rositsa'

_publ_section_title
;
 Indium silicate with an imandrite-type structure
;
_journal_issue 20
_journal_name_full 'RSC Advances'
_journal_page_first 12531
_journal_page_last 12536
_journal_paper_doi 10.1039/D2RA00864E
_journal_volume 12
_journal_year 2022
_chemical_formula_sum 'Ca1.62 In0.69 Na6.23 O18 Si6'
_chemical_formula_weight 743.55
_space_group_IT_number 58
_space_group_name_Hall '-P 2 2n'
_space_group_name_H-M_alt 'P n n m'
_symmetry_cell_setting orthorhombic
_symmetry_Int_Tables_number 58
_symmetry_space_group_name_Hall '-P 2 2n'
_symmetry_space_group_name_H-M 'P n n m'
_audit_creation_date 2022-01-25T17:18:20-00:00
_audit_creation_method 'WinGX routine CIF_UPDATE'
_audit_update_record
;
2022-01-25 deposited with the CCDC.	2022-04-14 downloaded from the CCDC.
;
_cell_angle_alpha 90
_cell_angle_beta 90
_cell_angle_gamma 90
_cell_formula_units_Z 2
_cell_length_a 7.4634(5)
_cell_length_b 10.6336(9)
_cell_length_c 10.3869(7)
_cell_measurement_reflns_used 2278
_cell_measurement_temperature 290(2)
_cell_measurement_theta_max 26.306
_cell_measurement_theta_min 2.694
_cell_volume 824.33(10)
_computing_cell_refinement 'CrysAlisPro 1.171.40.67a (Rigaku OD, 2019)'
_computing_data_collection 'CrysAlisPro 1.171.40.67a (Rigaku OD, 2019)'
_computing_data_reduction 'CrysAlisPro 1.171.40.67a (Rigaku OD, 2019)'
_computing_structure_refinement 'SHELXL-2018/3 (Sheldrick, 2018)'
_diffrn_ambient_temperature 290(2)
_diffrn_detector 'CCD plate'
_diffrn_measured_fraction_theta_full 0.996
_diffrn_measured_fraction_theta_max 0.997
_diffrn_measurement_device 'abstract diffractometer'
_diffrn_measurement_device_type 'Saxi-CrysAlisPro-abstract goniometer imported SAXI images'
_diffrn_measurement_method '\w scans'
_diffrn_orient_matrix_type 'CrysAlisPro convention (1999,Acta A55,543-557)'
_diffrn_orient_matrix_UB_11 0.062575
_diffrn_orient_matrix_UB_12 0.0351039
_diffrn_orient_matrix_UB_13 -0.0366983
_diffrn_orient_matrix_UB_21 0.0344572
_diffrn_orient_matrix_UB_22 0.0269223
_diffrn_orient_matrix_UB_23 0.0573842
_diffrn_orient_matrix_UB_31 0.0626824
_diffrn_orient_matrix_UB_32 -0.0498985
_diffrn_orient_matrix_UB_33 0.0051159
_diffrn_radiation_monochromator graphite
_diffrn_radiation_probe x-ray
_diffrn_radiation_type MoK\a
_diffrn_radiation_wavelength 0.71073
_diffrn_reflns_av_R_equivalents 0.0738
_diffrn_reflns_av_unetI/netI 0.1255
_diffrn_reflns_Laue_measured_fraction_full 0.996
_diffrn_reflns_Laue_measured_fraction_max 0.997
_diffrn_reflns_limit_h_max 9
_diffrn_reflns_limit_h_min -9
_diffrn_reflns_limit_k_max 13
_diffrn_reflns_limit_k_min -13
_diffrn_reflns_limit_l_max 12
_diffrn_reflns_limit_l_min -12
_diffrn_reflns_number 11991
_diffrn_reflns_point_group_measured_fraction_full 0.996
_diffrn_reflns_point_group_measured_fraction_max 0.997
_diffrn_reflns_theta_full 25.242
_diffrn_reflns_theta_max 26.37
_diffrn_reflns_theta_min 2.741
_diffrn_source 'fine-focus sealed X-ray tube'
_diffrn_source_type 'Enhance (Mo) X-ray Source'
_exptl_absorpt_coefficient_mu 2.213
_exptl_absorpt_correction_T_max 1
_exptl_absorpt_correction_T_min 0.49163
_exptl_absorpt_correction_type multi-scan
_exptl_absorpt_process_details
;
        CrysAlisPro 1.171.40.67a (Rigaku Oxford Diffraction, 2019)
        Empirical absorption correction using spherical harmonics,
 implemented in SCALE3 ABSPACK scaling algorithm.
;
_exptl_crystal_colour colorless
_exptl_crystal_density_diffrn 2.996
_exptl_crystal_description prism
_exptl_crystal_F_000 725
_exptl_crystal_recrystallization_method hydrothermal
_exptl_crystal_size_max 0.1
_exptl_crystal_size_mid 0.1
_exptl_crystal_size_min 0.1
_refine_diff_density_max 0.545
_refine_diff_density_min -0.56
_refine_diff_density_rms 0.122
_refine_ls_extinction_method none
_refine_ls_goodness_of_fit_ref 1.143
_refine_ls_hydrogen_treatment undef
_refine_ls_matrix_type full
_refine_ls_number_parameters 96
_refine_ls_number_reflns 890
_refine_ls_number_restraints 0
_refine_ls_restrained_S_all 1.143
_refine_ls_R_factor_all 0.0457
_refine_ls_R_factor_gt 0.0394
_refine_ls_shift/su_max 0
_refine_ls_shift/su_mean 0
_refine_ls_structure_factor_coef Fsqd
_refine_ls_weighting_details 'w=1/[\s^2^(Fo^2^)+(0.0111P)^2^+3.9197P] where P=(Fo^2^+2Fc^2^)/3'
_refine_ls_weighting_scheme calc
_refine_ls_wR_factor_gt 0.0737
_refine_ls_wR_factor_ref 0.0761
_reflns_Friedel_coverage 0
_reflns_number_gt 790
_reflns_number_total 890
_reflns_threshold_expression 'I > 2\s(I)'
_cod_data_source_file d2ra00864e2.cif
_cod_data_source_block mo_b_0089f
_cod_database_code 7244857
_shelx_estimated_absorpt_t_min 0.809
_shelx_estimated_absorpt_t_max 0.809

loop_
_symmetry_equiv_pos_as_xyz
'x, y, z'
'-x, -y, z'
'-x+1/2, y+1/2, -z+1/2'
'x+1/2, -y+1/2, -z+1/2'
'-x, -y, -z'
'x, y, -z'
'x-1/2, -y-1/2, z-1/2'
'-x-1/2, y-1/2, z-1/2'

loop_
_atom_site_label
_atom_site_type_symbol
_atom_site_fract_x
_atom_site_fract_y
_atom_site_fract_z
_atom_site_U_iso_or_equiv
_atom_site_adp_type
_atom_site_occupancy
_atom_site_site_symmetry_order
_atom_site_calc_flag
_atom_site_refinement_flags_posn
_atom_site_refinement_flags_adp
_atom_site_refinement_flags_occupancy
_atom_site_disorder_assembly
_atom_site_disorder_group
Na1 Na 0.5 0.5 1 0.0428(18) Uani 0.972(15) 4 d S T P . .
Na2 Na 0.5225(2) 0.26342(16) 0.74261(17) 0.0224(6) Uani 0.995(7) 1 d . . P . .
Ca1 Ca 0.5 1 1 0.0148(10) Uani 0.74(9) 4 d S T P . .
Na11 Na 0.5 1 1 0.0148(10) Uani 0.25(15) 4 d S T P . .
Ca2 Ca 0.260(3) 0.243(2) 1 0.0122(12) Uani 0.44(6) 2 d S T P . .
Na21 Na 0.260(6) 0.252(4) 1 0.0122(12) Uani 0.52(11) 2 d S T P . .
Si1 Si 0.21528(13) 0.50891(10) 0.77400(10) 0.0090(3) Uani 1 1 d . . . . .
Si2 Si 0.2431(2) 0.71673(13) 1 0.0080(4) Uani 1 2 d S T P . .
In In 0.5 0.5 0.5 0.0083(3) Uani 0.683(3) 4 d S T P . .
O1 O 0.4254(5) 0.7932(4) 1 0.0174(9) Uani 1 2 d S T P . .
O2 O 0.0598(5) 0.7931(4) 1 0.0233(10) Uani 1 2 d S T P . .
O3 O 0 0.5 0.7511(5) 0.0464(15) Uani 1 2 d S T P . .
O4 O 0.2499(5) 0.6247(3) 0.8749(3) 0.0314(9) Uani 1 1 d . . . . .
O5 O 0.2877(4) 0.5581(3) 0.6377(3) 0.0224(7) Uani 1 1 d . . . . .
O6 O 0.2910(5) 0.3816(3) 0.8279(3) 0.0273(8) Uani 1 1 d . . . . .

loop_
_atom_site_aniso_label
_atom_site_aniso_U_11
_atom_site_aniso_U_22
_atom_site_aniso_U_33
_atom_site_aniso_U_23
_atom_site_aniso_U_13
_atom_site_aniso_U_12
Na1 0.042(3) 0.066(3) 0.020(2) 0 0 0.042(2)
Na2 0.0206(10) 0.0186(10) 0.0280(11) -0.0040(8) -0.0022(8) -0.0008(7)
Ca1 0.0232(13) 0.0104(13) 0.0108(13) 0 0 -0.0034(8)
Na11 0.0232(13) 0.0104(13) 0.0108(13) 0 0 -0.0034(8)
Ca2 0.0136(11) 0.012(3) 0.0111(11) 0 0 -0.0015(16)
Na21 0.0136(11) 0.012(3) 0.0111(11) 0 0 -0.0015(16)
Si1 0.0099(5) 0.0091(5) 0.0080(5) 0.0005(4) -0.0004(4) 0.0002(4)
Si2 0.0099(8) 0.0069(7) 0.0074(7) 0 0 -0.0002(6)
In 0.0088(4) 0.0076(4) 0.0085(4) 0 0 0.0012(3)
O1 0.012(2) 0.014(2) 0.027(2) 0 0 -0.0034(16)
O2 0.011(2) 0.026(2) 0.033(3) 0 0 0.0051(17)
O3 0.011(2) 0.088(5) 0.040(3) 0 0 -0.001(3)
O4 0.050(2) 0.0271(18) 0.0166(16) -0.0136(14) 0.0054(16) -0.0088(17)
O5 0.0336(17) 0.0221(16) 0.0114(15) 0.0042(13) 0.0055(14) -0.0004(13)
O6 0.042(2) 0.0204(17) 0.0196(16) 0.0086(13) 0.0119(15) 0.0170(14)

loop_
_atom_type_symbol
_atom_type_description
_atom_type_scat_dispersion_real
_atom_type_scat_dispersion_imag
_atom_type_scat_source
Na Na 0.0362 0.0249 'International Tables Vol C Tables 4.2.6.8 and 6.1.1.4'
Ca Ca 0.2262 0.3064 'International Tables Vol C Tables 4.2.6.8 and 6.1.1.4'
Si Si 0.0817 0.0704 'International Tables Vol C Tables 4.2.6.8 and 6.1.1.4'
In In -0.7276 1.31 'International Tables Vol C Tables 4.2.6.8 and 6.1.1.4'
O O 0.0106 0.006 'International Tables Vol C Tables 4.2.6.8 and 6.1.1.4'

loop_
_geom_angle_atom_site_label_1
_geom_angle_atom_site_label_2
_geom_angle_atom_site_label_3
_geom_angle
_geom_angle_site_symmetry_1
_geom_angle_site_symmetry_3
_geom_angle_publ_flag
O4 Na1 O4 180 . 5_667 ?
O4 Na1 O4 59.16(13) . 6_557 ?
O4 Na1 O4 120.84(13) 5_667 6_557 ?
O4 Na1 O4 120.84(13) . 2_665 ?
O4 Na1 O4 59.16(13) 5_667 2_665 ?
O4 Na1 O4 180 6_557 2_665 ?
O4 Na1 O6 120.28(9) . 5_667 ?
O4 Na1 O6 59.72(9) 5_667 5_667 ?
O4 Na1 O6 81.21(10) 6_557 5_667 ?
O4 Na1 O6 98.79(10) 2_665 5_667 ?
O4 Na1 O6 98.79(10) . 6_557 ?
O4 Na1 O6 81.21(10) 5_667 6_557 ?
O4 Na1 O6 59.72(9) 6_557 6_557 ?
O4 Na1 O6 120.28(9) 2_665 6_557 ?
O6 Na1 O6 96.55(13) 5_667 6_557 ?
O4 Na1 O6 81.21(10) . 2_665 ?
O4 Na1 O6 98.79(10) 5_667 2_665 ?
O4 Na1 O6 120.28(9) 6_557 2_665 ?
O4 Na1 O6 59.72(9) 2_665 2_665 ?
O6 Na1 O6 83.45(14) 5_667 2_665 ?
O6 Na1 O6 180 6_557 2_665 ?
O4 Na1 O6 59.72(9) . . ?
O4 Na1 O6 120.28(9) 5_667 . ?
O4 Na1 O6 98.79(10) 6_557 . ?
O4 Na1 O6 81.21(10) 2_665 . ?
O6 Na1 O6 180.00(11) 5_667 . ?
O6 Na1 O6 83.45(14) 6_557 . ?
O6 Na1 O6 96.55(13) 2_665 . ?
O4 Na1 Si2 32.79(7) . . ?
O4 Na1 Si2 147.21(7) 5_667 . ?
O4 Na1 Si2 32.79(7) 6_557 . ?
O4 Na1 Si2 147.21(7) 2_665 . ?
O6 Na1 Si2 90.64(6) 5_667 . ?
O6 Na1 Si2 89.36(6) 6_557 . ?
O6 Na1 Si2 90.64(6) 2_665 . ?
O6 Na1 Si2 89.36(6) . . ?
O4 Na1 Si2 147.21(7) . 5_667 ?
O4 Na1 Si2 32.79(7) 5_667 5_667 ?
O4 Na1 Si2 147.21(7) 6_557 5_667 ?
O4 Na1 Si2 32.79(7) 2_665 5_667 ?
O6 Na1 Si2 89.36(7) 5_667 5_667 ?
O6 Na1 Si2 90.64(6) 6_557 5_667 ?
O6 Na1 Si2 89.36(7) 2_665 5_667 ?
O6 Na1 Si2 90.64(6) . 5_667 ?
Si2 Na1 Si2 180.00(6) . 5_667 ?
O4 Na1 Si1 148.92(7) . 5_667 ?
O4 Na1 Si1 31.08(7) 5_667 5_667 ?
O4 Na1 Si1 97.17(7) 6_557 5_667 ?
O4 Na1 Si1 82.83(7) 2_665 5_667 ?
O6 Na1 Si1 29.69(6) 5_667 5_667 ?
O6 Na1 Si1 83.24(7) 6_557 5_667 ?
O6 Na1 Si1 96.76(7) 2_665 5_667 ?
O6 Na1 Si1 150.31(6) . 5_667 ?
Si2 Na1 Si1 116.88(2) . 5_667 ?
Si2 Na1 Si1 63.13(2) 5_667 5_667 ?
O4 Na1 Si1 82.83(7) . 6_557 ?
O4 Na1 Si1 97.17(7) 5_667 6_557 ?
O4 Na1 Si1 31.08(7) 6_557 6_557 ?
O4 Na1 Si1 148.92(7) 2_665 6_557 ?
O6 Na1 Si1 83.24(7) 5_667 6_557 ?
O6 Na1 Si1 29.69(6) 6_557 6_557 ?
O6 Na1 Si1 150.31(6) 2_665 6_557 ?
O6 Na1 Si1 96.76(7) . 6_557 ?
Si2 Na1 Si1 63.12(2) . 6_557 ?
Si2 Na1 Si1 116.87(2) 5_667 6_557 ?
Si1 Na1 Si1 84.36(4) 5_667 6_557 ?
O6 Na2 O4 92.20(13) . 2_665 ?
O6 Na2 O5 99.80(12) . 2_665 ?
O4 Na2 O5 60.77(10) 2_665 2_665 ?
O6 Na2 O2 97.36(14) . 3_546 ?
O4 Na2 O2 129.46(14) 2_665 3_546 ?
O5 Na2 O2 68.71(12) 2_665 3_546 ?
O6 Na2 O6 173.47(9) . 4_556 ?
O4 Na2 O6 85.08(12) 2_665 4_556 ?
O5 Na2 O6 84.07(11) 2_665 4_556 ?
O2 Na2 O6 88.93(13) 3_546 4_556 ?
O6 Na2 O1 81.56(13) . 5_667 ?
O4 Na2 O1 58.31(11) 2_665 5_667 ?
O5 Na2 O1 119.06(12) 2_665 5_667 ?
O2 Na2 O1 172.23(14) 3_546 5_667 ?
O6 Na2 O1 91.97(12) 4_556 5_667 ?
O6 Na2 O4 84.87(12) . 3_546 ?
O4 Na2 O4 172.34(10) 2_665 3_546 ?
O5 Na2 O4 126.69(11) 2_665 3_546 ?
O2 Na2 O4 58.07(12) 3_546 3_546 ?
O6 Na2 O4 97.07(11) 4_556 3_546 ?
O1 Na2 O4 114.17(12) 5_667 3_546 ?
O6 Na2 O3 119.25(12) . 3_546 ?
O4 Na2 O3 120.35(12) 2_665 3_546 ?
O5 Na2 O3 140.26(12) 2_665 3_546 ?
O2 Na2 O3 97.41(16) 3_546 3_546 ?
O6 Na2 O3 57.82(8) 4_556 3_546 ?
O1 Na2 O3 76.63(14) 5_667 3_546 ?
O4 Na2 O3 55.91(9) 3_546 3_546 ?
O6 Na2 Ca2 139.1(4) . 7_665 ?
O4 Na2 Ca2 94.1(4) 2_665 7_665 ?
O5 Na2 Ca2 50.4(4) 2_665 7_665 ?
O2 Na2 Ca2 49.4(4) 3_546 7_665 ?
O6 Na2 Ca2 47.2(4) 4_556 7_665 ?
O1 Na2 Ca2 134.8(4) 5_667 7_665 ?
O4 Na2 Ca2 92.8(4) 3_546 7_665 ?
O3 Na2 Ca2 91.7(5) 3_546 7_665 ?
O6 Na2 Si1 90.39(10) . 2_665 ?
O4 Na2 Si1 31.31(7) 2_665 2_665 ?
O5 Na2 Si1 30.76(7) 2_665 2_665 ?
O2 Na2 Si1 98.87(11) 3_546 2_665 ?
O6 Na2 Si1 90.35(8) 4_556 2_665 ?
O1 Na2 Si1 88.84(10) 5_667 2_665 ?
O4 Na2 Si1 155.40(9) 3_546 2_665 ?
O3 Na2 Si1 143.79(7) 3_546 2_665 ?
Ca2 Na2 Si1 75.2(4) 7_665 2_665 ?
O6 Na2 Si2 93.01(11) . 5_667 ?
O4 Na2 Si2 30.03(7) 2_665 5_667 ?
O5 Na2 Si2 90.23(8) 2_665 5_667 ?
O2 Na2 Si2 157.79(11) 3_546 5_667 ?
O6 Na2 Si2 81.66(9) 4_556 5_667 ?
O1 Na2 Si2 29.67(9) 5_667 5_667 ?
O4 Na2 Si2 142.89(9) 3_546 5_667 ?
O3 Na2 Si2 94.53(11) 3_546 5_667 ?
Ca2 Na2 Si2 111.7(4) 7_665 5_667 ?
Si1 Na2 Si2 61.34(4) 2_665 5_667 ?
O6 Na2 Si1 146.95(11) . 4_556 ?
O4 Na2 Si1 98.85(10) 2_665 4_556 ?
O5 Na2 Si1 112.80(9) 2_665 4_556 ?
O2 Na2 Si1 99.27(11) 3_546 4_556 ?
O6 Na2 Si1 28.73(7) 4_556 4_556 ?
O1 Na2 Si1 78.14(9) 5_667 4_556 ?
O4 Na2 Si1 80.08(8) 3_546 4_556 ?
O3 Na2 Si1 30.16(3) 3_546 4_556 ?
Ca2 Na2 Si1 71.3(4) 7_665 4_556 ?
Si1 Na2 Si1 114.80(5) 2_665 4_556 ?
Si2 Na2 Si1 81.99(5) 5_667 4_556 ?
O1 Ca1 O1 180 5_677 . ?
O1 Ca1 O3 90.0000(10) 5_677 7_676 ?
O1 Ca1 O3 90.0000(10) . 7_676 ?
O1 Ca1 O3 90.0000(10) 5_677 3_556 ?
O1 Ca1 O3 90.0000(10) . 3_556 ?
O3 Ca1 O3 180 7_676 3_556 ?
O1 Ca1 O5 91.54(11) 5_677 7_676 ?
O1 Ca1 O5 88.46(11) . 7_676 ?
O3 Ca1 O5 57.37(6) 7_676 7_676 ?
O3 Ca1 O5 122.63(6) 3_556 7_676 ?
O1 Ca1 O5 88.46(11) 5_677 3_556 ?
O1 Ca1 O5 91.54(11) . 3_556 ?
O3 Ca1 O5 122.63(6) 7_676 3_556 ?
O3 Ca1 O5 57.37(6) 3_556 3_556 ?
O5 Ca1 O5 180 7_676 3_556 ?
O1 Ca1 O5 88.46(11) 5_677 8_666 ?
O1 Ca1 O5 91.54(11) . 8_666 ?
O3 Ca1 O5 57.37(6) 7_676 8_666 ?
O3 Ca1 O5 122.63(6) 3_556 8_666 ?
O5 Ca1 O5 114.74(13) 7_676 8_666 ?
O5 Ca1 O5 65.26(13) 3_556 8_666 ?
O1 Ca1 O5 91.54(11) 5_677 4_566 ?
O1 Ca1 O5 88.46(11) . 4_566 ?
O3 Ca1 O5 122.63(6) 7_676 4_566 ?
O3 Ca1 O5 57.37(6) 3_556 4_566 ?
O5 Ca1 O5 65.26(13) 7_676 4_566 ?
O5 Ca1 O5 114.74(13) 3_556 4_566 ?
O5 Ca1 O5 180 8_666 4_566 ?
O1 Ca1 Ca2 48.9(5) 5_677 1_565 ?
O1 Ca1 Ca2 131.1(5) . 1_565 ?
O3 Ca1 Ca2 90.0000(10) 7_676 1_565 ?
O3 Ca1 Ca2 90.0000(10) 3_556 1_565 ?
O5 Ca1 Ca2 130.7(3) 7_676 1_565 ?
O5 Ca1 Ca2 49.3(3) 3_556 1_565 ?
O5 Ca1 Ca2 49.3(3) 8_666 1_565 ?
O5 Ca1 Ca2 130.7(3) 4_566 1_565 ?
O1 Ca1 Ca2 131.1(5) 5_677 5_667 ?
O1 Ca1 Ca2 48.9(5) . 5_667 ?
O3 Ca1 Ca2 90.0000(10) 7_676 5_667 ?
O3 Ca1 Ca2 90.0000(10) 3_556 5_667 ?
O5 Ca1 Ca2 49.3(3) 7_676 5_667 ?
O5 Ca1 Ca2 130.7(3) 3_556 5_667 ?
O5 Ca1 Ca2 130.7(3) 8_666 5_667 ?
O5 Ca1 Ca2 49.3(3) 4_566 5_667 ?
Ca2 Ca1 Ca2 180 1_565 5_667 ?
O1 Ca1 Si1 95.31(5) 5_677 3_556 ?
O1 Ca1 Si1 84.69(5) . 3_556 ?
O3 Ca1 Si1 150.510(18) 7_676 3_556 ?
O3 Ca1 Si1 29.490(17) 3_556 3_556 ?
O5 Ca1 Si1 150.91(6) 7_676 3_556 ?
O5 Ca1 Si1 29.09(6) 3_556 3_556 ?
O5 Ca1 Si1 93.72(7) 8_666 3_556 ?
O5 Ca1 Si1 86.28(7) 4_566 3_556 ?
Ca2 Ca1 Si1 72.33(18) 1_565 3_556 ?
Ca2 Ca1 Si1 107.67(18) 5_667 3_556 ?
O1 Ca1 Si1 84.69(5) 5_677 7_676 ?
O1 Ca1 Si1 95.31(5) . 7_676 ?
O3 Ca1 Si1 29.490(17) 7_676 7_676 ?
O3 Ca1 Si1 150.510(18) 3_556 7_676 ?
O5 Ca1 Si1 29.09(6) 7_676 7_676 ?
O5 Ca1 Si1 150.91(6) 3_556 7_676 ?
O5 Ca1 Si1 86.28(7) 8_666 7_676 ?
O5 Ca1 Si1 93.72(7) 4_566 7_676 ?
Ca2 Ca1 Si1 107.67(18) 1_565 7_676 ?
Ca2 Ca1 Si1 72.33(18) 5_667 7_676 ?
Si1 Ca1 Si1 180 3_556 7_676 ?
O1 Na11 O1 180 5_677 . ?
O1 Na11 O3 90.0000(10) 5_677 7_676 ?
O1 Na11 O3 90.0000(10) . 7_676 ?
O1 Na11 O3 90.0000(10) 5_677 3_556 ?
O1 Na11 O3 90.0000(10) . 3_556 ?
O3 Na11 O3 180 7_676 3_556 ?
O1 Na11 O5 91.54(11) 5_677 7_676 ?
O1 Na11 O5 88.46(11) . 7_676 ?
O3 Na11 O5 57.37(6) 7_676 7_676 ?
O3 Na11 O5 122.63(6) 3_556 7_676 ?
O1 Na11 O5 88.46(11) 5_677 3_556 ?
O1 Na11 O5 91.54(11) . 3_556 ?
O3 Na11 O5 122.63(6) 7_676 3_556 ?
O3 Na11 O5 57.37(6) 3_556 3_556 ?
O5 Na11 O5 180 7_676 3_556 ?
O1 Na11 O5 88.46(11) 5_677 8_666 ?
O1 Na11 O5 91.54(11) . 8_666 ?
O3 Na11 O5 57.37(6) 7_676 8_666 ?
O3 Na11 O5 122.63(6) 3_556 8_666 ?
O5 Na11 O5 114.74(13) 7_676 8_666 ?
O5 Na11 O5 65.26(13) 3_556 8_666 ?
O1 Na11 O5 91.54(11) 5_677 4_566 ?
O1 Na11 O5 88.46(11) . 4_566 ?
O3 Na11 O5 122.63(6) 7_676 4_566 ?
O3 Na11 O5 57.37(6) 3_556 4_566 ?
O5 Na11 O5 65.26(13) 7_676 4_566 ?
O5 Na11 O5 114.74(13) 3_556 4_566 ?
O5 Na11 O5 180 8_666 4_566 ?
O1 Na11 Ca2 131.1(5) 5_677 5_667 ?
O1 Na11 Ca2 48.9(5) . 5_667 ?
O3 Na11 Ca2 90.0000(10) 7_676 5_667 ?
O3 Na11 Ca2 90.0000(10) 3_556 5_667 ?
O5 Na11 Ca2 49.3(3) 7_676 5_667 ?
O5 Na11 Ca2 130.7(3) 3_556 5_667 ?
O5 Na11 Ca2 130.7(3) 8_666 5_667 ?
O5 Na11 Ca2 49.3(3) 4_566 5_667 ?
O1 Na11 Ca2 48.9(5) 5_677 1_565 ?
O1 Na11 Ca2 131.1(5) . 1_565 ?
O3 Na11 Ca2 90.0000(10) 7_676 1_565 ?
O3 Na11 Ca2 90.0000(10) 3_556 1_565 ?
O5 Na11 Ca2 130.7(3) 7_676 1_565 ?
O5 Na11 Ca2 49.3(3) 3_556 1_565 ?
O5 Na11 Ca2 49.3(3) 8_666 1_565 ?
O5 Na11 Ca2 130.7(3) 4_566 1_565 ?
Ca2 Na11 Ca2 180 5_667 1_565 ?
O1 Na11 Si1 84.69(5) 5_677 7_676 ?
O1 Na11 Si1 95.31(5) . 7_676 ?
O3 Na11 Si1 29.490(17) 7_676 7_676 ?
O3 Na11 Si1 150.510(18) 3_556 7_676 ?
O5 Na11 Si1 29.09(6) 7_676 7_676 ?
O5 Na11 Si1 150.91(6) 3_556 7_676 ?
O5 Na11 Si1 86.28(7) 8_666 7_676 ?
O5 Na11 Si1 93.72(7) 4_566 7_676 ?
Ca2 Na11 Si1 72.33(18) 5_667 7_676 ?
Ca2 Na11 Si1 107.67(18) 1_565 7_676 ?
O1 Na11 Si1 95.31(5) 5_677 3_556 ?
O1 Na11 Si1 84.69(5) . 3_556 ?
O3 Na11 Si1 150.510(18) 7_676 3_556 ?
O3 Na11 Si1 29.490(17) 3_556 3_556 ?
O5 Na11 Si1 150.91(6) 7_676 3_556 ?
O5 Na11 Si1 29.09(6) 3_556 3_556 ?
O5 Na11 Si1 93.72(7) 8_666 3_556 ?
O5 Na11 Si1 86.28(7) 4_566 3_556 ?
Ca2 Na11 Si1 107.67(18) 5_667 3_556 ?
Ca2 Na11 Si1 72.33(18) 1_565 3_556 ?
Si1 Na11 Si1 180 7_676 3_556 ?
O6 Ca2 O6 100.5(9) 6_557 . ?
O6 Ca2 O1 90.3(7) 6_557 5_667 ?
O6 Ca2 O1 90.3(7) . 5_667 ?
O6 Ca2 O2 101.6(8) 6_557 5_567 ?
O6 Ca2 O2 101.6(8) . 5_567 ?
O1 Ca2 O2 161.3(11) 5_667 5_567 ?
O6 Ca2 O5 165.3(8) 6_557 3_546 ?
O6 Ca2 O5 94.23(17) . 3_546 ?
O1 Ca2 O5 90.6(8) 5_667 3_546 ?
O2 Ca2 O5 74.3(6) 5_567 3_546 ?
O6 Ca2 O5 94.23(17) 6_557 8_656 ?
O6 Ca2 O5 165.3(8) . 8_656 ?
O1 Ca2 O5 90.6(8) 5_667 8_656 ?
O2 Ca2 O5 74.3(6) 5_567 8_656 ?
O5 Ca2 O5 71.1(7) 3_546 8_656 ?
O6 Ca2 Na2 134.5(10) 6_557 4_456 ?
O6 Ca2 Na2 56.2(3) . 4_456 ?
O1 Ca2 Na2 124.3(4) 5_667 4_456 ?
O2 Ca2 Na2 55.2(4) 5_567 4_456 ?
O5 Ca2 Na2 54.7(3) 3_546 4_456 ?
O5 Ca2 Na2 111.9(8) 8_656 4_456 ?
O6 Ca2 Na2 56.2(3) 6_557 7_566 ?
O6 Ca2 Na2 134.5(10) . 7_566 ?
O1 Ca2 Na2 124.3(4) 5_667 7_566 ?
O2 Ca2 Na2 55.2(4) 5_567 7_566 ?
O5 Ca2 Na2 111.9(8) 3_546 7_566 ?
O5 Ca2 Na2 54.7(3) 8_656 7_566 ?
Na2 Ca2 Na2 109.8(8) 4_456 7_566 ?
O6 Ca2 Ca1 117.5(7) 6_557 1_545 ?
O6 Ca2 Ca1 117.5(7) . 1_545 ?
O1 Ca2 Ca1 45.9(4) 5_667 1_545 ?
O2 Ca2 Ca1 115.5(8) 5_567 1_545 ?
O5 Ca2 Ca1 54.8(5) 3_546 1_545 ?
O5 Ca2 Ca1 54.8(5) 8_656 1_545 ?
Na2 Ca2 Ca1 107.9(5) 4_456 1_545 ?
Na2 Ca2 Ca1 107.9(5) 7_566 1_545 ?
O6 Ca2 In 124.5(6) 6_557 3_546 ?
O6 Ca2 In 124.5(6) . 3_546 ?
O1 Ca2 In 117.4(9) 5_667 3_546 ?
O2 Ca2 In 43.9(4) 5_567 3_546 ?
O5 Ca2 In 43.3(4) 3_546 3_546 ?
O5 Ca2 In 43.3(4) 8_656 3_546 ?
Na2 Ca2 In 68.7(4) 4_456 3_546 ?
Na2 Ca2 In 68.7(4) 7_566 3_546 ?
Ca1 Ca2 In 71.5(5) 1_545 3_546 ?
O6 Ca2 Na1 54.3(5) 6_557 . ?
O6 Ca2 Na1 54.3(5) . . ?
O1 Ca2 Na1 66.1(6) 5_667 . ?
O2 Ca2 Na1 132.6(9) 5_567 . ?
O5 Ca2 Na1 138.5(6) 3_546 . ?
O5 Ca2 Na1 138.5(6) 8_656 . ?
Na2 Ca2 Na1 109.6(5) 4_456 . ?
Na2 Ca2 Na1 109.6(5) 7_566 . ?
Ca1 Ca2 Na1 112.0(7) 1_545 . ?
In Ca2 Na1 176.5(9) 3_546 . ?
O6 Ca2 Na2 44.1(3) 6_557 6_557 ?
O6 Ca2 Na2 121.3(9) . 6_557 ?
O1 Ca2 Na2 55.1(4) 5_667 6_557 ?
O2 Ca2 Na2 126.4(4) 5_567 6_557 ?
O5 Ca2 Na2 127.1(9) 3_546 6_557 ?
O5 Ca2 Na2 70.6(3) 8_656 6_557 ?
Na2 Ca2 Na2 177.4(8) 4_456 6_557 ?
Na2 Ca2 Na2 71.49(4) 7_566 6_557 ?
Ca1 Ca2 Na2 73.5(5) 1_545 6_557 ?
In Ca2 Na2 113.9(5) 3_546 6_557 ?
Na1 Ca2 Na2 67.8(4) . 6_557 ?
O6 Na21 O6 104.1(16) 6_557 . ?
O6 Na21 O1 91.3(12) 6_557 5_667 ?
O6 Na21 O1 91.3(12) . 5_667 ?
O6 Na21 O2 102.7(13) 6_557 5_567 ?
O6 Na21 O2 102.7(13) . 5_567 ?
O1 Na21 O2 156.9(19) 5_667 5_567 ?
O6 Na21 O5 162.3(13) 6_557 3_546 ?
O6 Na21 O5 93.6(3) . 3_546 ?
O1 Na21 O5 88.5(12) 5_667 3_546 ?
O2 Na21 O5 72.6(10) 5_567 3_546 ?
O6 Na21 O5 93.6(3) 6_557 8_656 ?
O6 Na21 O5 162.3(13) . 8_656 ?
O1 Na21 O5 88.5(12) 5_667 8_656 ?
O2 Na21 O5 72.6(10) 5_567 8_656 ?
O5 Na21 O5 68.6(10) 3_546 8_656 ?
O6 Na21 Na2 137.3(17) 6_557 4_456 ?
O6 Na21 Na2 56.4(4) . 4_456 ?
O1 Na21 Na2 123.5(7) 5_667 4_456 ?
O2 Na21 Na2 54.9(6) 5_567 4_456 ?
O5 Na21 Na2 54.2(5) 3_546 4_456 ?
O5 Na21 Na2 109.6(13) 8_656 4_456 ?
O6 Na21 Na2 56.4(4) 6_557 7_566 ?
O6 Na21 Na2 137.3(17) . 7_566 ?
O1 Na21 Na2 123.5(7) 5_667 7_566 ?
O2 Na21 Na2 54.9(6) 5_567 7_566 ?
O5 Na21 Na2 109.6(13) 3_546 7_566 ?
O5 Na21 Na2 54.2(5) 8_656 7_566 ?
Na2 Na21 Na2 109.4(13) 4_456 7_566 ?
O6 Na21 Na1 56.0(8) 6_557 . ?
O6 Na21 Na1 56.0(8) . . ?
O1 Na21 Na1 67.5(10) 5_667 . ?
O2 Na21 Na1 135.6(16) 5_567 . ?
O5 Na21 Na1 138.8(10) 3_546 . ?
O5 Na21 Na1 138.8(10) 8_656 . ?
Na2 Na21 Na1 111.6(8) 4_456 . ?
Na2 Na21 Na1 111.6(8) 7_566 . ?
O6 Na21 Ca1 116.7(11) 6_557 1_545 ?
O6 Na21 Ca1 116.7(11) . 1_545 ?
O1 Na21 Ca1 44.7(7) 5_667 1_545 ?
O2 Na21 Ca1 112.3(14) 5_567 1_545 ?
O5 Na21 Ca1 53.2(7) 3_546 1_545 ?
O5 Na21 Ca1 53.2(7) 8_656 1_545 ?
Na2 Na21 Ca1 105.9(9) 4_456 1_545 ?
Na2 Na21 Ca1 105.9(9) 7_566 1_545 ?
Na1 Na21 Ca1 112.1(12) . 1_545 ?
O6 Na21 In 123.4(10) 6_557 3_546 ?
O6 Na21 In 123.4(10) . 3_546 ?
O1 Na21 In 114.3(14) 5_667 3_546 ?
O2 Na21 In 42.7(6) 5_567 3_546 ?
O5 Na21 In 42.1(6) 3_546 3_546 ?
O5 Na21 In 42.1(6) 8_656 3_546 ?
Na2 Na21 In 67.6(7) 4_456 3_546 ?
Na2 Na21 In 67.6(7) 7_566 3_546 ?
Na1 Na21 In 178.3(15) . 3_546 ?
Ca1 Na21 In 69.6(8) 1_545 3_546 ?
O6 Na21 Na2 44.2(5) 6_557 6_557 ?
O6 Na21 Na2 123.7(15) . 6_557 ?
O1 Na21 Na2 55.2(6) 5_667 6_557 ?
O2 Na21 Na2 125.8(6) 5_567 6_557 ?
O5 Na21 Na2 124.5(14) 3_546 6_557 ?
O5 Na21 Na2 70.0(5) 8_656 6_557 ?
Na2 Na21 Na2 178.5(14) 4_456 6_557 ?
Na2 Na21 Na2 71.52(5) 7_566 6_557 ?
Na1 Na21 Na2 68.8(7) . 6_557 ?
Ca1 Na21 Na2 72.7(7) 1_545 6_557 ?
In Na21 Na2 112.0(8) 3_546 6_557 ?
O6 Si1 O5 118.33(17) . . ?
O6 Si1 O3 110.95(16) . . ?
O5 Si1 O3 102.9(2) . . ?
O6 Si1 O4 111.28(18) . . ?
O5 Si1 O4 105.48(17) . . ?
O3 Si1 O4 107.07(18) . . ?
O6 Si1 Na2 118.61(14) . 2_665 ?
O5 Si1 Na2 56.29(12) . 2_665 ?
O3 Si1 Na2 130.33(8) . 2_665 ?
O4 Si1 Na2 52.15(12) . 2_665 ?
O6 Si1 Na1 57.89(14) . . ?
O5 Si1 Na1 115.97(12) . . ?
O3 Si1 Na1 140.28(19) . . ?
O4 Si1 Na1 56.09(13) . . ?
Na2 Si1 Na1 71.39(4) 2_665 . ?
O6 Si1 Na2 53.70(14) . 4_456 ?
O5 Si1 Na2 113.23(13) . 4_456 ?
O3 Si1 Na2 60.09(4) . 4_456 ?
O4 Si1 Na2 140.96(13) . 4_456 ?
Na2 Si1 Na2 164.57(5) 2_665 4_456 ?
Na1 Si1 Na2 108.11(4) . 4_456 ?
O6 Si1 Na2 159.39(13) . 3_556 ?
O5 Si1 Na2 82.26(12) . 3_556 ?
O3 Si1 Na2 60.01(4) . 3_556 ?
O4 Si1 Na2 59.52(14) . 3_556 ?
Na2 Si1 Na2 72.00(2) 2_665 3_556 ?
Na1 Si1 Na2 115.58(4) . 3_556 ?
Na2 Si1 Na2 120.04(4) 4_456 3_556 ?
O6 Si1 Ca1 117.54(14) . 3_546 ?
O5 Si1 Ca1 53.59(12) . 3_546 ?
O3 Si1 Ca1 52.09(19) . 3_546 ?
O4 Si1 Ca1 131.04(13) . 3_546 ?
Na2 Si1 Ca1 103.83(4) 2_665 3_546 ?
Na1 Si1 Ca1 166.86(3) . 3_546 ?
Na2 Si1 Ca1 73.10(4) 4_456 3_546 ?
Na2 Si1 Ca1 73.07(4) 3_556 3_546 ?
O6 Si1 Na2 31.99(12) . . ?
O5 Si1 Na2 86.55(12) . . ?
O3 Si1 Na2 126.27(7) . . ?
O4 Si1 Na2 121.22(14) . . ?
Na2 Si1 Na2 99.09(5) 2_665 . ?
Na1 Si1 Na2 66.80(3) . . ?
Na2 Si1 Na2 67.54(2) 4_456 . ?
Na2 Si1 Na2 168.37(4) 3_556 . ?
Ca1 Si1 Na2 102.70(4) 3_546 . ?
O1 Si2 O2 118.4(2) . . ?
O1 Si2 O4 106.34(16) . . ?
O2 Si2 O4 109.52(17) . . ?
O1 Si2 O4 106.34(16) . 6_557 ?
O2 Si2 O4 109.52(17) . 6_557 ?
O4 Si2 O4 105.9(3) . 6_557 ?
O1 Si2 Na1 81.10(16) . . ?
O2 Si2 Na1 160.46(18) . . ?
O4 Si2 Na1 61.15(14) . . ?
O4 Si2 Na1 61.15(14) 6_557 . ?
O1 Si2 Na2 59.81(6) . 5_667 ?
O2 Si2 Na2 115.86(7) . 5_667 ?
O4 Si2 Na2 133.54(15) . 5_667 ?
O4 Si2 Na2 49.90(12) 6_557 5_667 ?
Na1 Si2 Na2 72.61(4) . 5_667 ?
O1 Si2 Na2 59.81(6) . 2_665 ?
O2 Si2 Na2 115.86(7) . 2_665 ?
O4 Si2 Na2 49.90(12) . 2_665 ?
O4 Si2 Na2 133.54(15) 6_557 2_665 ?
Na1 Si2 Na2 72.61(4) . 2_665 ?
Na2 Si2 Na2 113.21(8) 5_667 2_665 ?
O1 Si2 Na2 116.48(9) . 3_556 ?
O2 Si2 Na2 52.88(5) . 3_556 ?
O4 Si2 Na2 59.42(14) . 3_556 ?
O4 Si2 Na2 137.00(14) 6_557 3_556 ?
Na1 Si2 Na2 120.56(4) . 3_556 ?
Na2 Si2 Na2 166.47(5) 5_667 3_556 ?
Na2 Si2 Na2 71.047(8) 2_665 3_556 ?
O1 Si2 Na2 116.48(9) . 8_666 ?
O2 Si2 Na2 52.88(5) . 8_666 ?
O4 Si2 Na2 137.01(14) . 8_666 ?
O4 Si2 Na2 59.42(14) 6_557 8_666 ?
Na1 Si2 Na2 120.56(4) . 8_666 ?
Na2 Si2 Na2 71.047(8) 5_667 8_666 ?
Na2 Si2 Na2 166.47(5) 2_665 8_666 ?
Na2 Si2 Na2 101.93(8) 3_556 8_666 ?
O1 Si2 Ca1 26.65(15) . . ?
O2 Si2 Ca1 91.79(17) . . ?
O4 Si2 Ca1 119.37(13) . . ?
O4 Si2 Ca1 119.37(13) 6_557 . ?
Na1 Si2 Ca1 107.75(4) . . ?
Na2 Si2 Ca1 69.57(4) 5_667 . ?
Na2 Si2 Ca1 69.57(4) 2_665 . ?
Na2 Si2 Ca1 101.48(4) 3_556 . ?
Na2 Si2 Ca1 101.48(4) 8_666 . ?
O5 In O5 180 6_556 2_665 ?
O5 In O5 99.85(16) 6_556 5_666 ?
O5 In O5 80.15(16) 2_665 5_666 ?
O5 In O5 80.15(16) 6_556 . ?
O5 In O5 99.85(16) 2_665 . ?
O5 In O5 180 5_666 . ?
O5 In O2 82.51(11) 6_556 7_675 ?
O5 In O2 97.49(11) 2_665 7_675 ?
O5 In O2 97.49(11) 5_666 7_675 ?
O5 In O2 82.50(11) . 7_675 ?
O5 In O2 97.49(11) 6_556 3_546 ?
O5 In O2 82.51(11) 2_665 3_546 ?
O5 In O2 82.51(11) 5_666 3_546 ?
O5 In O2 97.50(11) . 3_546 ?
O2 In O2 180 7_675 3_546 ?
O5 In Ca2 130.5(3) 6_556 7_665 ?
O5 In Ca2 49.5(2) 2_665 7_665 ?
O5 In Ca2 49.5(2) 5_666 7_665 ?
O5 In Ca2 130.5(3) . 7_665 ?
O2 In Ca2 131.7(5) 7_675 7_665 ?
O2 In Ca2 48.3(5) 3_546 7_665 ?
O5 In Ca2 49.5(2) 6_556 3_556 ?
O5 In Ca2 130.5(3) 2_665 3_556 ?
O5 In Ca2 130.5(3) 5_666 3_556 ?
O5 In Ca2 49.5(2) . 3_556 ?
O2 In Ca2 48.3(5) 7_675 3_556 ?
O2 In Ca2 131.7(5) 3_546 3_556 ?
Ca2 In Ca2 180 7_665 3_556 ?
O5 In Na2 133.22(9) 6_556 . ?
O5 In Na2 46.78(9) 2_665 . ?
O5 In Na2 103.03(8) 5_666 . ?
O5 In Na2 76.97(8) . . ?
O2 In Na2 133.02(4) 7_675 . ?
O2 In Na2 46.98(4) 3_546 . ?
Ca2 In Na2 53.6(2) 7_665 . ?
Ca2 In Na2 126.4(2) 3_556 . ?
O5 In Na2 103.03(8) 6_556 2_665 ?
O5 In Na2 76.97(8) 2_665 2_665 ?
O5 In Na2 133.22(9) 5_666 2_665 ?
O5 In Na2 46.78(9) . 2_665 ?
O2 In Na2 46.98(4) 7_675 2_665 ?
O2 In Na2 133.02(4) 3_546 2_665 ?
Ca2 In Na2 126.4(2) 7_665 2_665 ?
Ca2 In Na2 53.6(2) 3_556 2_665 ?
Na2 In Na2 90.03(6) . 2_665 ?
O5 In Na2 76.97(8) 6_556 6_556 ?
O5 In Na2 103.03(8) 2_665 6_556 ?
O5 In Na2 46.78(9) 5_666 6_556 ?
O5 In Na2 133.22(9) . 6_556 ?
O2 In Na2 133.02(4) 7_675 6_556 ?
O2 In Na2 46.98(4) 3_546 6_556 ?
Ca2 In Na2 53.6(2) 7_665 6_556 ?
Ca2 In Na2 126.4(2) 3_556 6_556 ?
Na2 In Na2 89.97(6) . 6_556 ?
Na2 In Na2 180 2_665 6_556 ?
O5 In Na2 46.78(9) 6_556 5_666 ?
O5 In Na2 133.22(9) 2_665 5_666 ?
O5 In Na2 76.97(8) 5_666 5_666 ?
O5 In Na2 103.03(8) . 5_666 ?
O2 In Na2 46.98(4) 7_675 5_666 ?
O2 In Na2 133.02(4) 3_546 5_666 ?
Ca2 In Na2 126.4(2) 7_665 5_666 ?
Ca2 In Na2 53.6(2) 3_556 5_666 ?
Na2 In Na2 180 . 5_666 ?
Na2 In Na2 89.97(6) 2_665 5_666 ?
Na2 In Na2 90.03(6) 6_556 5_666 ?
Si2 O1 Ca1 135.1(2) . . ?
Si2 O1 Na11 135.1(2) . . ?
Ca1 O1 Na11 0 . . ?
Si2 O1 Ca2 139.7(6) . 5_667 ?
Ca1 O1 Ca2 85.2(6) . 5_667 ?
Na11 O1 Ca2 85.2(6) . 5_667 ?
Si2 O1 Na2 90.52(10) . 2_665 ?
Ca1 O1 Na2 100.16(9) . 2_665 ?
Na11 O1 Na2 100.16(9) . 2_665 ?
Ca2 O1 Na2 79.97(14) 5_667 2_665 ?
Si2 O1 Na2 90.52(10) . 5_667 ?
Ca1 O1 Na2 100.16(9) . 5_667 ?
Na11 O1 Na2 100.16(9) . 5_667 ?
Ca2 O1 Na2 79.97(14) 5_667 5_667 ?
Na2 O1 Na2 149.98(18) 2_665 5_667 ?
Si2 O2 In 132.2(3) . 3_556 ?
Si2 O2 Ca2 140.1(6) . 5_567 ?
In O2 Ca2 87.8(6) 3_556 5_567 ?
Si2 O2 Na2 98.08(11) . 3_556 ?
In O2 Na2 94.10(11) 3_556 3_556 ?
Ca2 O2 Na2 75.43(11) 5_567 3_556 ?
Si2 O2 Na2 98.08(11) . 8_666 ?
In O2 Na2 94.10(11) 3_556 8_666 ?
Ca2 O2 Na2 75.43(11) 5_567 8_666 ?
Na2 O2 Na2 149.34(19) 3_556 8_666 ?
Si1 O3 Si1 163.2(4) . 2_565 ?
Si1 O3 Ca1 98.42(19) . 3_546 ?
Si1 O3 Ca1 98.42(19) 2_565 3_546 ?
Si1 O3 Na2 89.86(6) . 3_556 ?
Si1 O3 Na2 89.75(6) 2_565 3_556 ?
Ca1 O3 Na2 91.34(12) 3_546 3_556 ?
Si1 O3 Na2 89.75(6) . 4_456 ?
Si1 O3 Na2 89.86(6) 2_565 4_456 ?
Ca1 O3 Na2 91.34(12) 3_546 4_456 ?
Na2 O3 Na2 177.3(2) 3_556 4_456 ?
Si2 O4 Si1 163.4(2) . . ?
Si2 O4 Na2 100.07(16) . 2_665 ?
Si1 O4 Na2 96.54(15) . 2_665 ?
Si2 O4 Na1 86.06(15) . . ?
Si1 O4 Na1 92.83(15) . . ?
Na2 O4 Na1 91.69(12) 2_665 . ?
Si2 O4 Na2 90.47(15) . 3_556 ?
Si1 O4 Na2 90.13(15) . 3_556 ?
Na2 O4 Na2 90.17(11) 2_665 3_556 ?
Na1 O4 Na2 176.30(13) . 3_556 ?
Si1 O5 In 135.93(18) . . ?
Si1 O5 Ca2 136.5(5) . 3_556 ?
In O5 Ca2 87.2(5) . 3_556 ?
Si1 O5 Na2 92.96(14) . 2_665 ?
In O5 Na2 94.81(12) . 2_665 ?
Ca2 O5 Na2 74.8(5) 3_556 2_665 ?
Si1 O5 Ca1 97.32(14) . 3_546 ?
In O5 Ca1 99.52(11) . 3_546 ?
Ca2 O5 Ca1 75.9(5) 3_556 3_546 ?
Na2 O5 Ca1 146.56(13) 2_665 3_546 ?
Si1 O6 Na21 140.2(10) . . ?
Si1 O6 Na2 126.92(18) . . ?
Na21 O6 Na2 92.7(10) . . ?
Si1 O6 Ca2 141.5(6) . . ?
Na21 O6 Ca2 1.8(12) . . ?
Na2 O6 Ca2 91.5(6) . . ?
Si1 O6 Na2 97.57(17) . 4_456 ?
Na21 O6 Na2 77.7(9) . 4_456 ?
Na2 O6 Na2 98.27(11) . 4_456 ?
Ca2 O6 Na2 76.6(6) . 4_456 ?
Si1 O6 Na1 92.42(15) . . ?
Na21 O6 Na1 79.5(9) . . ?
Na2 O6 Na1 94.35(12) . . ?
Ca2 O6 Na1 81.0(5) . . ?
Na2 O6 Na1 154.40(14) 4_456 . ?

loop_
_geom_bond_atom_site_label_1
_geom_bond_atom_site_label_2
_geom_bond_distance
_geom_bond_site_symmetry_2
_geom_bond_publ_flag
Na1 O4 2.632(4) . ?
Na1 O4 2.632(4) 5_667 ?
Na1 O4 2.632(4) 6_557 ?
Na1 O4 2.632(4) 2_665 ?
Na1 O6 2.686(4) 5_667 ?
Na1 O6 2.686(4) 6_557 ?
Na1 O6 2.686(4) 2_665 ?
Na1 O6 2.686(4) . ?
Na1 Si2 2.9982(15) . ?
Na1 Si2 2.9982(15) 5_667 ?
Na1 Si1 3.1677(10) 5_667 ?
Na1 Si1 3.1677(10) 6_557 ?
Na2 O6 2.313(3) . ?
Na2 O4 2.488(4) 2_665 ?
Na2 O5 2.607(4) 2_665 ?
Na2 O2 2.613(2) 3_546 ?
Na2 O6 2.633(4) 4_556 ?
Na2 O1 2.768(2) 5_667 ?
Na2 O4 2.793(4) 3_546 ?
Na2 O3 2.8069(17) 3_546 ?
Na2 Ca2 3.081(15) 7_665 ?
Na2 Si1 3.1300(19) 2_665 ?
Na2 Si2 3.202(2) 5_667 ?
Na2 Si1 3.238(2) 4_556 ?
Ca1 O1 2.268(4) 5_677 ?
Ca1 O1 2.268(4) . ?
Ca1 O3 2.608(5) 7_676 ?
Ca1 O3 2.608(5) 3_556 ?
Ca1 O5 2.653(3) 7_676 ?
Ca1 O5 2.653(3) 3_556 ?
Ca1 O5 2.653(3) 8_666 ?
Ca1 O5 2.653(3) 4_566 ?
Ca1 Ca2 3.15(2) 1_565 ?
Ca1 Ca2 3.15(2) 5_667 ?
Ca1 Si1 3.2696(10) 3_556 ?
Ca1 Si1 3.2696(10) 7_676 ?
Na11 O1 2.268(4) 5_677 ?
Na11 O1 2.268(4) . ?
Na11 O3 2.608(5) 7_676 ?
Na11 O3 2.608(5) 3_556 ?
Na11 O5 2.653(3) 7_676 ?
Na11 O5 2.653(3) 3_556 ?
Na11 O5 2.653(3) 8_666 ?
Na11 O5 2.653(3) 4_566 ?
Na11 Ca2 3.15(2) 5_667 ?
Na11 Ca2 3.15(2) 1_565 ?
Na11 Si1 3.2696(10) 7_676 ?
Na11 Si1 3.2696(10) 3_556 ?
Ca2 O6 2.325(15) 6_557 ?
Ca2 O6 2.325(15) . ?
Ca2 O1 2.38(3) 5_667 ?
Ca2 O2 2.42(3) 5_567 ?
Ca2 O5 2.461(19) 3_546 ?
Ca2 O5 2.461(19) 8_656 ?
Ca2 In 3.23(2) 3_546 ?
Na21 O6 2.27(2) 6_557 ?
Na21 O6 2.27(2) . ?
Na21 O1 2.40(4) 5_667 ?
Na21 O2 2.44(4) 5_567 ?
Na21 O5 2.54(3) 3_546 ?
Na21 O5 2.54(3) 8_656 ?
Na21 In 3.31(4) 3_546 ?
Si1 O6 1.570(3) . ?
Si1 O5 1.603(3) . ?
Si1 O3 1.6270(13) . ?
Si1 O4 1.637(3) . ?
Si2 O1 1.585(4) . ?
Si2 O2 1.590(4) . ?
Si2 O4 1.628(3) . ?
Si2 O4 1.628(3) 6_557 ?
In O5 2.222(3) 6_556 ?
In O5 2.222(3) 2_665 ?
In O5 2.222(3) 5_666 ?
In O5 2.222(3) . ?
In O2 2.245(4) 7_675 ?
In O2 2.245(4) 3_546 ?

loop_
_geom_torsion_atom_site_label_1
_geom_torsion_atom_site_label_2
_geom_torsion_atom_site_label_3
_geom_torsion_atom_site_label_4
_geom_torsion
_geom_torsion_site_symmetry_1
_geom_torsion_site_symmetry_2
_geom_torsion_site_symmetry_3
_geom_torsion_site_symmetry_4
_geom_torsion_publ_flag
O2 Si2 O1 Ca1 0 . . . . ?
O4 Si2 O1 Ca1 123.71(15) . . . . ?
O4 Si2 O1 Ca1 -123.71(15) 6_557 . . . ?
Na1 Si2 O1 Ca1 180 . . . . ?
Na2 Si2 O1 Ca1 -105.00(9) 5_667 . . . ?
Na2 Si2 O1 Ca1 105.00(9) 2_665 . . . ?
Na2 Si2 O1 Ca1 60.21(9) 3_556 . . . ?
Na2 Si2 O1 Ca1 -60.21(9) 8_666 . . . ?
O2 Si2 O1 Na11 0 . . . . ?
O4 Si2 O1 Na11 123.71(15) . . . . ?
O4 Si2 O1 Na11 -123.71(15) 6_557 . . . ?
Na1 Si2 O1 Na11 180 . . . . ?
Na2 Si2 O1 Na11 -105.00(9) 5_667 . . . ?
Na2 Si2 O1 Na11 105.00(9) 2_665 . . . ?
Na2 Si2 O1 Na11 60.21(9) 3_556 . . . ?
Na2 Si2 O1 Na11 -60.21(9) 8_666 . . . ?
Ca1 Si2 O1 Na11 0 . . . . ?
O2 Si2 O1 Ca2 180 . . . 5_667 ?
O4 Si2 O1 Ca2 -56.29(15) . . . 5_667 ?
O4 Si2 O1 Ca2 56.29(15) 6_557 . . 5_667 ?
Na1 Si2 O1 Ca2 0 . . . 5_667 ?
Na2 Si2 O1 Ca2 75.00(9) 5_667 . . 5_667 ?
Na2 Si2 O1 Ca2 -75.00(9) 2_665 . . 5_667 ?
Na2 Si2 O1 Ca2 -119.79(9) 3_556 . . 5_667 ?
Na2 Si2 O1 Ca2 119.79(9) 8_666 . . 5_667 ?
Ca1 Si2 O1 Ca2 180 . . . 5_667 ?
O2 Si2 O1 Na2 -105.00(9) . . . 2_665 ?
O4 Si2 O1 Na2 18.70(19) . . . 2_665 ?
O4 Si2 O1 Na2 131.29(15) 6_557 . . 2_665 ?
Na1 Si2 O1 Na2 75.00(9) . . . 2_665 ?
Na2 Si2 O1 Na2 150.00(18) 5_667 . . 2_665 ?
Na2 Si2 O1 Na2 -44.80(16) 3_556 . . 2_665 ?
Na2 Si2 O1 Na2 -165.21(7) 8_666 . . 2_665 ?
Ca1 Si2 O1 Na2 -105.00(9) . . . 2_665 ?
O2 Si2 O1 Na2 105.00(9) . . . 5_667 ?
O4 Si2 O1 Na2 -131.29(15) . . . 5_667 ?
O4 Si2 O1 Na2 -18.70(19) 6_557 . . 5_667 ?
Na1 Si2 O1 Na2 -75.00(9) . . . 5_667 ?
Na2 Si2 O1 Na2 -150.00(18) 2_665 . . 5_667 ?
Na2 Si2 O1 Na2 165.21(7) 3_556 . . 5_667 ?
Na2 Si2 O1 Na2 44.80(16) 8_666 . . 5_667 ?
Ca1 Si2 O1 Na2 105.00(9) . . . 5_667 ?
O1 Si2 O2 In 0 . . . 3_556 ?
O4 Si2 O2 In -122.12(15) . . . 3_556 ?
O4 Si2 O2 In 122.12(15) 6_557 . . 3_556 ?
Na1 Si2 O2 In 180 . . . 3_556 ?
Na2 Si2 O2 In 68.10(10) 5_667 . . 3_556 ?
Na2 Si2 O2 In -68.10(10) 2_665 . . 3_556 ?
Na2 Si2 O2 In -103.07(13) 3_556 . . 3_556 ?
Na2 Si2 O2 In 103.07(13) 8_666 . . 3_556 ?
Ca1 Si2 O2 In 0 . . . 3_556 ?
O1 Si2 O2 Ca2 180 . . . 5_567 ?
O4 Si2 O2 Ca2 57.88(15) . . . 5_567 ?
O4 Si2 O2 Ca2 -57.88(15) 6_557 . . 5_567 ?
Na1 Si2 O2 Ca2 0 . . . 5_567 ?
Na2 Si2 O2 Ca2 -111.90(10) 5_667 . . 5_567 ?
Na2 Si2 O2 Ca2 111.90(10) 2_665 . . 5_567 ?
Na2 Si2 O2 Ca2 76.93(13) 3_556 . . 5_567 ?
Na2 Si2 O2 Ca2 -76.93(13) 8_666 . . 5_567 ?
Ca1 Si2 O2 Ca2 180 . . . 5_567 ?
O1 Si2 O2 Na2 103.07(12) . . . 3_556 ?
O4 Si2 O2 Na2 -19.0(2) . . . 3_556 ?
O4 Si2 O2 Na2 -134.82(16) 6_557 . . 3_556 ?
Na1 Si2 O2 Na2 -76.93(12) . . . 3_556 ?
Na2 Si2 O2 Na2 171.17(8) 5_667 . . 3_556 ?
Na2 Si2 O2 Na2 35.0(2) 2_665 . . 3_556 ?
Na2 Si2 O2 Na2 -153.9(3) 8_666 . . 3_556 ?
Ca1 Si2 O2 Na2 103.07(12) . . . 3_556 ?
O1 Si2 O2 Na2 -103.07(12) . . . 8_666 ?
O4 Si2 O2 Na2 134.82(16) . . . 8_666 ?
O4 Si2 O2 Na2 19.0(2) 6_557 . . 8_666 ?
Na1 Si2 O2 Na2 76.93(12) . . . 8_666 ?
Na2 Si2 O2 Na2 -35.0(2) 5_667 . . 8_666 ?
Na2 Si2 O2 Na2 -171.17(8) 2_665 . . 8_666 ?
Na2 Si2 O2 Na2 153.9(2) 3_556 . . 8_666 ?
Ca1 Si2 O2 Na2 -103.07(12) . . . 8_666 ?
O6 Si1 O3 Si1 70.77(15) . . . 2_565 ?
O5 Si1 O3 Si1 -161.73(12) . . . 2_565 ?
O4 Si1 O3 Si1 -50.84(14) . . . 2_565 ?
Na2 Si1 O3 Si1 -105.29(17) 2_665 . . 2_565 ?
Na1 Si1 O3 Si1 6.23(7) . . . 2_565 ?
Na2 Si1 O3 Si1 88.68(12) 4_456 . . 2_565 ?
Na2 Si1 O3 Si1 -88.67(12) 3_556 . . 2_565 ?
Ca1 Si1 O3 Si1 179.998(2) 3_546 . . 2_565 ?
Na2 Si1 O3 Si1 103.04(15) . . . 2_565 ?
O6 Si1 O3 Ca1 -109.23(15) . . . 3_546 ?
O5 Si1 O3 Ca1 18.27(12) . . . 3_546 ?
O4 Si1 O3 Ca1 129.16(14) . . . 3_546 ?
Na2 Si1 O3 Ca1 74.71(17) 2_665 . . 3_546 ?
Na1 Si1 O3 Ca1 -173.77(7) . . . 3_546 ?
Na2 Si1 O3 Ca1 -91.32(12) 4_456 . . 3_546 ?
Na2 Si1 O3 Ca1 91.33(12) 3_556 . . 3_546 ?
Na2 Si1 O3 Ca1 -76.96(15) . . . 3_546 ?
O6 Si1 O3 Na2 159.44(15) . . . 3_556 ?
O5 Si1 O3 Na2 -73.06(18) . . . 3_556 ?
O4 Si1 O3 Na2 37.8(2) . . . 3_556 ?
Na2 Si1 O3 Na2 -16.6(3) 2_665 . . 3_556 ?
Na1 Si1 O3 Na2 94.90(12) . . . 3_556 ?
Na2 Si1 O3 Na2 177.4(2) 4_456 . . 3_556 ?
Ca1 Si1 O3 Na2 -91.33(12) 3_546 . . 3_556 ?
Na2 Si1 O3 Na2 -168.29(5) . . . 3_556 ?
O6 Si1 O3 Na2 -17.9(2) . . . 4_456 ?
O5 Si1 O3 Na2 109.59(16) . . . 4_456 ?
O4 Si1 O3 Na2 -139.52(15) . . . 4_456 ?
Na2 Si1 O3 Na2 166.02(7) 2_665 . . 4_456 ?
Na1 Si1 O3 Na2 -82.46(16) . . . 4_456 ?
Na2 Si1 O3 Na2 -177.4(2) 3_556 . . 4_456 ?
Ca1 Si1 O3 Na2 91.32(12) 3_546 . . 4_456 ?
Na2 Si1 O3 Na2 14.4(3) . . . 4_456 ?
O1 Si2 O4 Si1 156.5(9) . . . . ?
O2 Si2 O4 Si1 -74.4(9) . . . . ?
O4 Si2 O4 Si1 43.6(10) 6_557 . . . ?
Na1 Si2 O4 Si1 86.7(9) . . . . ?
Na2 Si2 O4 Si1 92.8(9) 5_667 . . . ?
Na2 Si2 O4 Si1 177.7(10) 2_665 . . . ?
Na2 Si2 O4 Si1 -92.0(9) 3_556 . . . ?
Na2 Si2 O4 Si1 -18.4(10) 8_666 . . . ?
Ca1 Si2 O4 Si1 -178.2(8) . . . . ?
O1 Si2 O4 Na2 -21.2(2) . . . 2_665 ?
O2 Si2 O4 Na2 107.85(19) . . . 2_665 ?
O4 Si2 O4 Na2 -134.12(14) 6_557 . . 2_665 ?
Na1 Si2 O4 Na2 -91.02(14) . . . 2_665 ?
Na2 Si2 O4 Na2 -84.87(19) 5_667 . . 2_665 ?
Na2 Si2 O4 Na2 90.25(13) 3_556 . . 2_665 ?
Na2 Si2 O4 Na2 163.89(11) 8_666 . . 2_665 ?
Ca1 Si2 O4 Na2 4.11(19) . . . 2_665 ?
O1 Si2 O4 Na1 69.78(16) . . . . ?
O2 Si2 O4 Na1 -161.13(16) . . . . ?
O4 Si2 O4 Na1 -43.1(2) 6_557 . . . ?
Na2 Si2 O4 Na1 6.15(19) 5_667 . . . ?
Na2 Si2 O4 Na1 91.02(14) 2_665 . . . ?
Na2 Si2 O4 Na1 -178.72(14) 3_556 . . . ?
Na2 Si2 O4 Na1 -105.08(16) 8_666 . . . ?
Ca1 Si2 O4 Na1 95.13(11) . . . . ?
O1 Si2 O4 Na2 -111.50(16) . . . 3_556 ?
O2 Si2 O4 Na2 17.59(19) . . . 3_556 ?
O4 Si2 O4 Na2 135.63(15) 6_557 . . 3_556 ?
Na1 Si2 O4 Na2 178.72(14) . . . 3_556 ?
Na2 Si2 O4 Na2 -175.12(11) 5_667 . . 3_556 ?
Na2 Si2 O4 Na2 -90.25(13) 2_665 . . 3_556 ?
Na2 Si2 O4 Na2 73.64(19) 8_666 . . 3_556 ?
Ca1 Si2 O4 Na2 -86.14(12) . . . 3_556 ?
O6 Si1 O4 Si2 -67.4(9) . . . . ?
O5 Si1 O4 Si2 163.1(9) . . . . ?
O3 Si1 O4 Si2 54.0(9) . . . . ?
Na2 Si1 O4 Si2 -177.7(10) 2_665 . . . ?
Na1 Si1 O4 Si2 -85.7(9) . . . . ?
Na2 Si1 O4 Si2 -9.3(11) 4_456 . . . ?
Na2 Si1 O4 Si2 92.1(9) 3_556 . . . ?
Ca1 Si1 O4 Si2 108.2(9) 3_546 . . . ?
Na2 Si1 O4 Si2 -101.4(9) . . . . ?
O6 Si1 O4 Na2 110.37(17) . . . 2_665 ?
O5 Si1 O4 Na2 -19.15(19) . . . 2_665 ?
O3 Si1 O4 Na2 -128.23(19) . . . 2_665 ?
Na1 Si1 O4 Na2 92.03(14) . . . 2_665 ?
Na2 Si1 O4 Na2 168.48(10) 4_456 . . 2_665 ?
Na2 Si1 O4 Na2 -90.18(12) 3_556 . . 2_665 ?
Ca1 Si1 O4 Na2 -74.02(18) 3_546 . . 2_665 ?
Na2 Si1 O4 Na2 76.29(15) . . . 2_665 ?
O6 Si1 O4 Na1 18.34(19) . . . . ?
O5 Si1 O4 Na1 -111.19(15) . . . . ?
O3 Si1 O4 Na1 139.74(17) . . . . ?
Na2 Si1 O4 Na1 -92.03(14) 2_665 . . . ?
Na2 Si1 O4 Na1 76.4(2) 4_456 . . . ?
Na2 Si1 O4 Na1 177.78(15) 3_556 . . . ?
Ca1 Si1 O4 Na1 -166.05(6) 3_546 . . . ?
Na2 Si1 O4 Na1 -15.74(16) . . . . ?
O6 Si1 O4 Na2 -159.44(15) . . . 3_556 ?
O5 Si1 O4 Na2 71.03(16) . . . 3_556 ?
O3 Si1 O4 Na2 -38.05(19) . . . 3_556 ?
Na2 Si1 O4 Na2 90.18(12) 2_665 . . 3_556 ?
Na1 Si1 O4 Na2 -177.78(15) . . . 3_556 ?
Na2 Si1 O4 Na2 -101.34(18) 4_456 . . 3_556 ?
Ca1 Si1 O4 Na2 16.16(18) 3_546 . . 3_556 ?
Na2 Si1 O4 Na2 166.47(5) . . . 3_556 ?
O6 Si1 O5 In -7.1(3) . . . . ?
O3 Si1 O5 In -129.8(2) . . . . ?
O4 Si1 O5 In 118.2(3) . . . . ?
Na2 Si1 O5 In 100.0(3) 2_665 . . . ?
Na1 Si1 O5 In 58.8(3) . . . . ?
Na2 Si1 O5 In -67.0(3) 4_456 . . . ?
Na2 Si1 O5 In 173.5(3) 3_556 . . . ?
Ca1 Si1 O5 In -111.9(3) 3_546 . . . ?
Na2 Si1 O5 In -3.3(2) . . . . ?
O6 Si1 O5 Ca2 -178.0(8) . . . 3_556 ?
O3 Si1 O5 Ca2 59.3(8) . . . 3_556 ?
O4 Si1 O5 Ca2 -52.8(8) . . . 3_556 ?
Na2 Si1 O5 Ca2 -70.9(8) 2_665 . . 3_556 ?
Na1 Si1 O5 Ca2 -112.2(8) . . . 3_556 ?
Na2 Si1 O5 Ca2 122.0(8) 4_456 . . 3_556 ?
Na2 Si1 O5 Ca2 2.6(8) 3_556 . . 3_556 ?
Ca1 Si1 O5 Ca2 77.2(8) 3_546 . . 3_556 ?
Na2 Si1 O5 Ca2 -174.2(8) . . . 3_556 ?
O6 Si1 O5 Na2 -107.11(19) . . . 2_665 ?
O3 Si1 O5 Na2 130.21(10) . . . 2_665 ?
O4 Si1 O5 Na2 18.15(18) . . . 2_665 ?
Na1 Si1 O5 Na2 -41.26(13) . . . 2_665 ?
Na2 Si1 O5 Na2 -167.08(6) 4_456 . . 2_665 ?
Na2 Si1 O5 Na2 73.48(8) 3_556 . . 2_665 ?
Ca1 Si1 O5 Na2 148.11(15) 3_546 . . 2_665 ?
Na2 Si1 O5 Na2 -103.33(9) . . . 2_665 ?
O6 Si1 O5 Ca1 104.77(19) . . . 3_546 ?
O3 Si1 O5 Ca1 -17.90(13) . . . 3_546 ?
O4 Si1 O5 Ca1 -129.97(15) . . . 3_546 ?
Na2 Si1 O5 Ca1 -148.11(15) 2_665 . . 3_546 ?
Na1 Si1 O5 Ca1 170.63(5) . . . 3_546 ?
Na2 Si1 O5 Ca1 44.81(13) 4_456 . . 3_546 ?
Na2 Si1 O5 Ca1 -74.63(9) 3_556 . . 3_546 ?
Na2 Si1 O5 Ca1 108.56(9) . . . 3_546 ?
O5 Si1 O6 Na21 -179.1(14) . . . . ?
O3 Si1 O6 Na21 -60.5(15) . . . . ?
O4 Si1 O6 Na21 58.6(15) . . . . ?
Na2 Si1 O6 Na21 116.0(14) 2_665 . . . ?
Na1 Si1 O6 Na21 76.5(14) . . . . ?
Na2 Si1 O6 Na21 -79.9(14) 4_456 . . . ?
Na2 Si1 O6 Na21 -0.7(16) 3_556 . . . ?
Ca1 Si1 O6 Na21 -117.7(14) 3_546 . . . ?
Na2 Si1 O6 Na21 173.8(15) . . . . ?
O5 Si1 O6 Na2 7.1(3) . . . . ?
O3 Si1 O6 Na2 125.7(3) . . . . ?
O4 Si1 O6 Na2 -115.2(2) . . . . ?
Na2 Si1 O6 Na2 -57.8(3) 2_665 . . . ?
Na1 Si1 O6 Na2 -97.3(2) . . . . ?
Na2 Si1 O6 Na2 106.3(3) 4_456 . . . ?
Na2 Si1 O6 Na2 -174.5(2) 3_556 . . . ?
Ca1 Si1 O6 Na2 68.5(3) 3_546 . . . ?
O5 Si1 O6 Ca2 -177.1(9) . . . . ?
O3 Si1 O6 Ca2 -58.6(9) . . . . ?
O4 Si1 O6 Ca2 60.5(9) . . . . ?
Na2 Si1 O6 Ca2 118.0(9) 2_665 . . . ?
Na1 Si1 O6 Ca2 78.5(9) . . . . ?
Na2 Si1 O6 Ca2 -77.9(9) 4_456 . . . ?
Na2 Si1 O6 Ca2 1.2(11) 3_556 . . . ?
Ca1 Si1 O6 Ca2 -115.7(9) 3_546 . . . ?
Na2 Si1 O6 Ca2 175.8(10) . . . . ?
O5 Si1 O6 Na2 -99.20(18) . . . 4_456 ?
O3 Si1 O6 Na2 19.3(2) . . . 4_456 ?
O4 Si1 O6 Na2 138.42(15) . . . 4_456 ?
Na2 Si1 O6 Na2 -164.10(5) 2_665 . . 4_456 ?
Na1 Si1 O6 Na2 156.38(16) . . . 4_456 ?
Na2 Si1 O6 Na2 79.1(4) 3_556 . . 4_456 ?
Ca1 Si1 O6 Na2 -37.84(15) 3_546 . . 4_456 ?
Na2 Si1 O6 Na2 -106.3(3) . . . 4_456 ?
O5 Si1 O6 Na1 104.42(17) . . . . ?
O3 Si1 O6 Na1 -137.1(2) . . . . ?
O4 Si1 O6 Na1 -17.96(18) . . . . ?
Na2 Si1 O6 Na1 39.52(14) 2_665 . . . ?
Na2 Si1 O6 Na1 -156.38(16) 4_456 . . . ?
Na2 Si1 O6 Na1 -77.3(4) 3_556 . . . ?
Ca1 Si1 O6 Na1 165.78(4) 3_546 . . . ?
Na2 Si1 O6 Na1 97.3(2) . . . . ?
